data_7056071
loop_
_publ_author_name
'Hermann, Tobias S.'
'Klap\"otke, Thomas M.'
'Krumm, Burkhard'
'Stierstorfer, J\"org'

_publ_section_title
;
 The energetic 3-trinitromethyl-5-nitramino-1H-1,2,4-triazole and
 nitrogen-rich salts
;
_journal_issue 8
_journal_name_full 'New J. Chem.'
_journal_page_first 3068
_journal_paper_doi 10.1039/C7NJ00695K
_journal_volume 41
_journal_year 2017
_chemical_formula_moiety 'C3 H2 N8 O8'
_chemical_formula_sum 'C3 H2 N8 O8'
_chemical_formula_weight 278.13
_chemical_name_common 5-trinitromethyl-3-nitraminotriazole
_chemical_name_systematic
;
5-trinitromethyl-3-nitraminotriazole
;
_space_group_IT_number 14
_symmetry_cell_setting monoclinic
_symmetry_Int_Tables_number 14
_symmetry_space_group_name_Hall '-P 2yn'
_symmetry_space_group_name_H-M 'P 1 21/n 1'
_atom_sites_solution_hydrogens difmap
_audit_creation_date
;
'Wed Oct 21 15:34:53 2015'
;
_audit_creation_method SHELXL-2013
_audit_update_record
;
2016-08-31 deposited with the CCDC.
2017-03-12 downloaded from the CCDC.
;
_cell_angle_alpha 90
_cell_angle_beta 101.110(7)
_cell_angle_gamma 90
_cell_formula_units_Z 4
_cell_length_a 9.1597(7)
_cell_length_b 10.5684(7)
_cell_length_c 9.9433(7)
_cell_measurement_reflns_used 2868
_cell_measurement_temperature 173(2)
_cell_measurement_theta_max 31.1480
_cell_measurement_theta_min 4.6330
_cell_volume 944.51(12)
_computing_cell_refinement
;
CrysAlisPro, Agilent Technologies,
Version 1.171.37.33 (release 27-03-2014 CrysAlis171 .NET)
(compiled Mar 27 2014,17:12:48)
;
_computing_data_collection
;
CrysAlisPro, Agilent Technologies,
Version 1.171.37.33 (release 27-03-2014 CrysAlis171 .NET)
(compiled Mar 27 2014,17:12:48)
;
_computing_data_reduction
;
CrysAlisPro, Agilent Technologies,
Version 1.171.37.33 (release 27-03-2014 CrysAlis171 .NET)
(compiled Mar 27 2014,17:12:48)
;
_computing_structure_refinement 'SHELXL-2013 (Sheldrick, 2013)'
_diffrn_ambient_temperature 173(2)
_diffrn_detector 'CCD plate'
_diffrn_detector_area_resol_mean 15.9809
_diffrn_detector_type Sapphire3
_diffrn_measured_fraction_theta_full 0.995
_diffrn_measured_fraction_theta_max 0.996
_diffrn_measurement_details
;
#__ type_ start__ end____ width___ exp.time_
  1 omega  -46.00   96.00   1.0000   12.5000
omega____ theta____ kappa____ phi______ frames
    -       29.7932  -19.0000   60.0000 142

#__ type_ start__ end____ width___ exp.time_
  2 omega   53.00   81.00   1.0000   12.5000
omega____ theta____ kappa____ phi______ frames
    -       29.7932   57.0000    0.0000 28

#__ type_ start__ end____ width___ exp.time_
  3 omega   40.00  109.00   1.0000   12.5000
omega____ theta____ kappa____ phi______ frames
    -       29.7932  179.0000  -30.0000 69

#__ type_ start__ end____ width___ exp.time_
  4 omega   -9.00   75.00   1.0000   12.5000
omega____ theta____ kappa____ phi______ frames
    -       29.7932  -99.0000  -30.0000 84

#__ type_ start__ end____ width___ exp.time_
  5 omega   73.00  111.00   1.0000   12.5000
omega____ theta____ kappa____ phi______ frames
    -       29.7932 -179.0000 -120.0000 38

#__ type_ start__ end____ width___ exp.time_
  6 omega -101.00   -3.00   1.0000   12.5000
omega____ theta____ kappa____ phi______ frames
    -      -28.6994  -77.0000   60.0000 98

;
_diffrn_measurement_device 'four-circle diffractometer'
_diffrn_measurement_device_type 'Xcalibur, Sapphire3'
_diffrn_measurement_method '\w scans'
_diffrn_orient_matrix_UB_11 0.0187817000
_diffrn_orient_matrix_UB_12 0.0055276000
_diffrn_orient_matrix_UB_13 -0.0656706000
_diffrn_orient_matrix_UB_21 -0.0073588000
_diffrn_orient_matrix_UB_22 -0.0664465000
_diffrn_orient_matrix_UB_23 -0.0088768000
_diffrn_orient_matrix_UB_31 -0.0762835000
_diffrn_orient_matrix_UB_32 0.0077825000
_diffrn_orient_matrix_UB_33 -0.0299429000
_diffrn_radiation_monochromator graphite
_diffrn_radiation_probe x-ray
_diffrn_radiation_type MoK\a
_diffrn_radiation_wavelength 0.71073
_diffrn_reflns_av_R_equivalents 0.0209
_diffrn_reflns_av_sigmaI/netI 0.0339
_diffrn_reflns_av_unetI/netI 0.0193
_diffrn_reflns_Laue_measured_fraction_full 0.995
_diffrn_reflns_Laue_measured_fraction_max 0.996
_diffrn_reflns_limit_h_max 10
_diffrn_reflns_limit_h_min -11
_diffrn_reflns_limit_k_max 13
_diffrn_reflns_limit_k_min -13
_diffrn_reflns_limit_l_max 12
_diffrn_reflns_limit_l_min -11
_diffrn_reflns_number 7214
_diffrn_reflns_point_group_measured_fraction_full 0.995
_diffrn_reflns_point_group_measured_fraction_max 0.996
_diffrn_reflns_theta_full 25.242
_diffrn_reflns_theta_max 26.498
_diffrn_reflns_theta_min 4.386
_diffrn_source 'Enhance (Mo) X-ray Source'
_exptl_absorpt_coefficient_mu 0.192
_exptl_absorpt_correction_T_max 0.99999
_exptl_absorpt_correction_T_min 0.93286
_exptl_absorpt_correction_type multi-scan
_exptl_absorpt_process_details
;
CrysAlisPro, Agilent Technologies,
Version 1.171.37.33 (release 27-03-2014 CrysAlis171 .NET)
(compiled Mar 27 2014,17:12:48)
Empirical absorption correction using spherical harmonics,
 implemented in SCALE3 ABSPACK scaling algorithm.
;
_exptl_crystal_colour colorless
_exptl_crystal_density_diffrn 1.956
_exptl_crystal_description block
_exptl_crystal_F_000 560
_exptl_crystal_size_max 0.200
_exptl_crystal_size_mid 0.150
_exptl_crystal_size_min 0.100
_refine_diff_density_max 0.344
_refine_diff_density_min -0.334
_refine_diff_density_rms 0.052
_refine_ls_extinction_method none
_refine_ls_goodness_of_fit_ref 1.068
_refine_ls_hydrogen_treatment refall
_refine_ls_matrix_type full
_refine_ls_number_parameters 180
_refine_ls_number_reflns 1958
_refine_ls_number_restraints 0
_refine_ls_restrained_S_all 1.068
_refine_ls_R_factor_all 0.0373
_refine_ls_R_factor_gt 0.0327
_refine_ls_shift/su_max 0.000
_refine_ls_shift/su_mean 0.000
_refine_ls_structure_factor_coef Fsqd
_refine_ls_weighting_details 'w=1/[\s^2^(Fo^2^)+(0.0380P)^2^+0.3625P] where P=(Fo^2^+2Fc^2^)/3'
_refine_ls_weighting_scheme calc
_refine_ls_wR_factor_gt 0.0794
_refine_ls_wR_factor_ref 0.0836
_reflns_Friedel_coverage 0.000
_reflns_number_gt 1746
_reflns_number_total 1958
_reflns_threshold_expression 'I > 2\s(I)'
_cod_data_source_file c7nj00695k2.cif
_cod_data_source_block kx389
_cod_depositor_comments 'Adding full bibliography for 7056071.cif.'
_cod_original_sg_symbol_Hall ' -P 2yn'
_cod_database_code 7056071
_shelx_space_group_comment
;
The symmetry employed for this shelxl refinement is uniquely defined
by the following loop, which should always be used as a source of
symmetry information in preference to the above space-group names.
They are only intended as comments.
;
_shelx_estimated_absorpt_t_min 0.963
_shelx_estimated_absorpt_t_max 0.981
_shelxl_version_number 2013-4

loop_
_space_group_symop_operation_xyz
'x, y, z'
'-x+1/2, y+1/2, -z+1/2'
'-x, -y, -z'
'x-1/2, -y-1/2, z-1/2'

loop_
_atom_site_label
_atom_site_type_symbol
_atom_site_fract_x
_atom_site_fract_y
_atom_site_fract_z
_atom_site_U_iso_or_equiv
_atom_site_adp_type
_atom_site_occupancy
_atom_site_site_symmetry_order
_atom_site_calc_flag
O1 O 0.66140(13) -0.23453(10) 0.73795(11) 0.0334(3) Uani 1 1 d
O2 O 0.66412(15) -0.30415(11) 0.94459(11) 0.0405(3) Uani 1 1 d
O3 O 0.53941(13) 0.34885(12) 0.52703(11) 0.0388(3) Uani 1 1 d
O4 O 0.30735(13) 0.39513(12) 0.52530(11) 0.0413(3) Uani 1 1 d
O5 O 0.28902(14) 0.44027(11) 0.80897(12) 0.0418(3) Uani 1 1 d
O6 O 0.21095(12) 0.24781(12) 0.75906(13) 0.0415(3) Uani 1 1 d
O7 O 0.60805(16) 0.47741(12) 0.76459(14) 0.0521(4) Uani 1 1 d
O8 O 0.60829(13) 0.34312(12) 0.92938(11) 0.0385(3) Uani 1 1 d
N1 N 0.53535(13) -0.01420(12) 0.66610(12) 0.0234(3) Uani 1 1 d
N2 N 0.49885(13) 0.10364(11) 0.61697(11) 0.0230(3) Uani 1 1 d
N3 N 0.50208(12) 0.09486(11) 0.84495(11) 0.0205(3) Uani 1 1 d
N4 N 0.56685(14) -0.11894(11) 0.88691(12) 0.0262(3) Uani 1 1 d
N5 N 0.63488(14) -0.22617(11) 0.85383(12) 0.0263(3) Uani 1 1 d
N6 N 0.42915(14) 0.35424(12) 0.57693(13) 0.0284(3) Uani 1 1 d
N7 N 0.30160(14) 0.33278(13) 0.77010(13) 0.0298(3) Uani 1 1 d
N8 N 0.56720(14) 0.38309(12) 0.81561(13) 0.0284(3) Uani 1 1 d
C1 C 0.53693(14) -0.01698(13) 0.80058(13) 0.0200(3) Uani 1 1 d
C2 C 0.48144(14) 0.16456(13) 0.72779(13) 0.0196(3) Uani 1 1 d
C3 C 0.44689(15) 0.30234(13) 0.72316(13) 0.0225(3) Uani 1 1 d
H1 H 0.5507(19) -0.0739(18) 0.6138(19) 0.030(4) Uiso 1 1 d
H2 H 0.549(2) -0.1170(17) 0.969(2) 0.034(5) Uiso 1 1 d

loop_
_atom_site_aniso_label
_atom_site_aniso_U_11
_atom_site_aniso_U_22
_atom_site_aniso_U_33
_atom_site_aniso_U_23
_atom_site_aniso_U_13
_atom_site_aniso_U_12
O1 0.0486(7) 0.0294(6) 0.0264(5) -0.0021(4) 0.0178(5) 0.0067(5)
O2 0.0655(8) 0.0272(6) 0.0321(6) 0.0081(5) 0.0175(6) 0.0140(5)
O3 0.0478(7) 0.0384(7) 0.0342(6) 0.0082(5) 0.0179(5) -0.0002(5)
O4 0.0397(7) 0.0454(7) 0.0333(6) 0.0113(5) -0.0065(5) 0.0024(5)
O5 0.0482(7) 0.0323(6) 0.0465(7) 0.0016(6) 0.0133(6) 0.0171(5)
O6 0.0276(6) 0.0436(7) 0.0549(8) 0.0067(6) 0.0118(5) -0.0003(5)
O7 0.0684(9) 0.0309(7) 0.0519(8) 0.0034(6) -0.0011(7) -0.0197(6)
O8 0.0463(7) 0.0396(7) 0.0256(5) -0.0051(5) -0.0028(5) -0.0038(5)
N1 0.0332(6) 0.0211(6) 0.0167(6) -0.0013(5) 0.0071(5) 0.0029(5)
N2 0.0281(6) 0.0229(6) 0.0183(5) 0.0007(5) 0.0049(5) 0.0005(5)
N3 0.0233(6) 0.0213(6) 0.0167(5) -0.0005(4) 0.0031(4) 0.0006(4)
N4 0.0410(7) 0.0222(6) 0.0174(6) 0.0003(5) 0.0104(5) 0.0072(5)
N5 0.0342(6) 0.0223(6) 0.0237(6) -0.0009(5) 0.0090(5) 0.0016(5)
N6 0.0370(7) 0.0231(6) 0.0239(6) 0.0033(5) 0.0029(5) -0.0026(5)
N7 0.0289(7) 0.0315(7) 0.0294(6) 0.0048(6) 0.0067(5) 0.0082(5)
N8 0.0305(7) 0.0224(6) 0.0308(7) -0.0028(5) 0.0019(5) -0.0014(5)
C1 0.0215(6) 0.0224(7) 0.0162(6) -0.0013(5) 0.0039(5) -0.0004(5)
C2 0.0189(6) 0.0218(7) 0.0177(6) 0.0008(5) 0.0026(5) -0.0013(5)
C3 0.0242(7) 0.0235(7) 0.0191(6) 0.0008(5) 0.0024(5) 0.0002(5)

loop_
_atom_type_symbol
_atom_type_description
_atom_type_scat_dispersion_real
_atom_type_scat_dispersion_imag
_atom_type_scat_source
C C 0.0033 0.0016 'International Tables Vol C Tables 4.2.6.8 and 6.1.1.4'
H H 0.0000 0.0000 'International Tables Vol C Tables 4.2.6.8 and 6.1.1.4'
N N 0.0061 0.0033 'International Tables Vol C Tables 4.2.6.8 and 6.1.1.4'
O O 0.0106 0.0060 'International Tables Vol C Tables 4.2.6.8 and 6.1.1.4'

loop_
_geom_angle_atom_site_label_1
_geom_angle_atom_site_label_2
_geom_angle_atom_site_label_3
_geom_angle
C1 N1 N2 109.61(11)
C1 N1 H1 128.9(12)
N2 N1 H1 121.4(12)
C2 N2 N1 102.09(11)
C1 N3 C2 101.59(11)
N5 N4 C1 123.18(12)
N5 N4 H2 115.2(12)
C1 N4 H2 121.5(12)
O2 N5 O1 126.51(13)
O2 N5 N4 115.51(12)
O1 N5 N4 117.98(12)
O3 N6 O4 127.96(13)
O3 N6 C3 115.34(12)
O4 N6 C3 116.69(12)
O5 N7 O6 128.08(13)
O5 N7 C3 115.89(13)
O6 N7 C3 115.97(12)
O8 N8 O7 128.31(14)
O8 N8 C3 115.11(12)
O7 N8 C3 116.57(12)
N3 C1 N1 110.97(12)
N3 C1 N4 121.69(12)
N1 C1 N4 127.33(12)
N2 C2 N3 115.73(12)
N2 C2 C3 120.89(12)
N3 C2 C3 123.35(12)
C2 C3 N7 112.90(11)
C2 C3 N6 111.24(11)
N7 C3 N6 105.97(11)
C2 C3 N8 113.45(11)
N7 C3 N8 105.36(11)
N6 C3 N8 107.41(11)

loop_
_geom_bond_atom_site_label_1
_geom_bond_atom_site_label_2
_geom_bond_distance
O1 N5 1.2257(15)
O2 N5 1.2133(16)
O3 N6 1.2094(17)
O4 N6 1.2142(17)
O5 N7 1.2126(18)
O6 N7 1.2135(17)
O7 N8 1.2100(17)
O8 N8 1.1982(17)
N1 C1 1.3347(17)
N1 N2 1.3558(16)
N1 H1 0.85(2)
N2 C2 1.3123(17)
N3 C1 1.3220(17)
N3 C2 1.3604(17)
N4 N5 1.3637(17)
N4 C1 1.3721(18)
N4 H2 0.858(19)
N6 C3 1.5330(18)
N7 C3 1.5271(18)
N8 C3 1.5483(18)
C2 C3 1.4889(19)

loop_
_geom_hbond_atom_site_label_D
_geom_hbond_atom_site_label_H
_geom_hbond_atom_site_label_A
_geom_hbond_distance_DH
_geom_hbond_distance_HA
_geom_hbond_distance_DA
_geom_hbond_angle_DHA
_geom_hbond_site_symmetry_A
N1 H1 N2 0.85(2) 2.273(19) 2.9282(17) 134.3(15) 3_656
N4 H2 N3 0.858(19) 2.01(2) 2.8671(17) 174.0(17) 3_657
N1 H1 N2 0.85(2) 2.273(19) 2.9282(17) 134.3(15) 3_656
N4 H2 N3 0.858(19) 2.01(2) 2.8671(17) 174.0(17) 3_657

loop_
_geom_torsion_atom_site_label_1
_geom_torsion_atom_site_label_2
_geom_torsion_atom_site_label_3
_geom_torsion_atom_site_label_4
_geom_torsion
C1 N1 N2 C2 0.28(14)
C1 N4 N5 O2 174.55(13)
C1 N4 N5 O1 -4.9(2)
C2 N3 C1 N1 -0.69(15)
C2 N3 C1 N4 -179.62(12)
N2 N1 C1 N3 0.28(16)
N2 N1 C1 N4 179.14(13)
N5 N4 C1 N3 -164.68(13)
N5 N4 C1 N1 16.6(2)
N1 N2 C2 N3 -0.77(15)
N1 N2 C2 C3 177.04(12)
C1 N3 C2 N2 0.93(15)
C1 N3 C2 C3 -176.82(12)
N2 C2 C3 N7 121.62(13)
N3 C2 C3 N7 -60.75(17)
N2 C2 C3 N6 2.63(17)
N3 C2 C3 N6 -179.74(11)
N2 C2 C3 N8 -118.60(13)
N3 C2 C3 N8 59.03(17)
O5 N7 C3 C2 158.14(12)
O6 N7 C3 C2 -24.50(17)
O5 N7 C3 N6 -79.86(14)
O6 N7 C3 N6 97.50(14)
O5 N7 C3 N8 33.80(15)
O6 N7 C3 N8 -148.84(12)
O3 N6 C3 C2 -63.36(16)
O4 N6 C3 C2 116.45(14)
O3 N6 C3 N7 173.58(12)
O4 N6 C3 N7 -6.61(16)
O3 N6 C3 N8 61.34(15)
O4 N6 C3 N8 -118.85(13)
O8 N8 C3 C2 -46.76(17)
O7 N8 C3 C2 133.00(14)
O8 N8 C3 N7 77.23(15)
O7 N8 C3 N7 -103.02(15)
O8 N8 C3 N6 -170.11(12)
O7 N8 C3 N6 9.64(17)
